data_7239095
loop_
_publ_author_name
'Bej, Ansuman'
'Chakraborty, Amarnath'
'Sarkar, Amitabha'

_publ_section_title
;
 Solvent free, phosphine free Pd-catalyzed annulations of aryl bromides
 with diarylacetylenes
;
_journal_issue 36
_journal_name_full 'RSC Advances'
_journal_page_first 15812
_journal_paper_doi 10.1039/c3ra41924j
_journal_volume 3
_journal_year 2013
_chemical_formula_sum 'C35 H24 O'
_chemical_formula_weight 460.54
_space_group_IT_number 19
_space_group_name_Hall 'P 2ac 2ab'
_space_group_name_H-M_alt 'P 21 21 21'
_symmetry_cell_setting orthorhombic
_symmetry_space_group_name_H-M 'P 21 21 21'
_atom_sites_solution_hydrogens geom
_atom_sites_solution_primary direct
_atom_sites_solution_secondary difmap
_audit_creation_method SHELXL-97
_cell_angle_alpha 90.00
_cell_angle_beta 90.00
_cell_angle_gamma 90.00
_cell_formula_units_Z 4
_cell_length_a 8.242(4)
_cell_length_b 15.900(8)
_cell_length_c 18.948(10)
_cell_measurement_reflns_used 1445
_cell_measurement_temperature 150(2)
_cell_measurement_theta_max 15.71
_cell_measurement_theta_min 2.50
_cell_volume 2483(2)
_computing_cell_refinement 'Bruker SMART'
_computing_data_collection 'Bruker SMART'
_computing_data_reduction 'Bruker SAINT'
_computing_molecular_graphics 'mercury 2.3'
_computing_publication_material 'ortep 3v.2'
_computing_structure_refinement 'SHELXL-97 (Sheldrick, 2008)'
_computing_structure_solution 'SHELXS-97 (Sheldrick, 2008)'
_diffrn_ambient_temperature 150(2)
_diffrn_measured_fraction_theta_full 0.997
_diffrn_measured_fraction_theta_max 0.997
_diffrn_measurement_device_type 'CCD area detector'
_diffrn_measurement_method 'phi and omega scans'
_diffrn_radiation_monochromator graphite
_diffrn_radiation_source 'fine-focus sealed tube'
_diffrn_radiation_type MoK\a
_diffrn_radiation_wavelength 0.71073
_diffrn_reflns_av_R_equivalents 0.0686
_diffrn_reflns_av_sigmaI/netI 0.0391
_diffrn_reflns_limit_h_max 6
_diffrn_reflns_limit_h_min -6
_diffrn_reflns_limit_k_max 13
_diffrn_reflns_limit_k_min -13
_diffrn_reflns_limit_l_max 15
_diffrn_reflns_limit_l_min -15
_diffrn_reflns_number 10017
_diffrn_reflns_theta_full 17.21
_diffrn_reflns_theta_max 17.21
_diffrn_reflns_theta_min 1.67
_exptl_absorpt_coefficient_mu 0.072
_exptl_absorpt_correction_T_max 0.9986
_exptl_absorpt_correction_T_min 0.9949
_exptl_absorpt_correction_type multi-scan
_exptl_absorpt_process_details sadabs
_exptl_crystal_colour colorless
_exptl_crystal_density_diffrn 1.232
_exptl_crystal_density_method 'not measured'
_exptl_crystal_description block
_exptl_crystal_F_000 968
_exptl_crystal_size_max 0.07
_exptl_crystal_size_mid 0.04
_exptl_crystal_size_min 0.02
_refine_diff_density_max 0.038
_refine_diff_density_min -0.016
_refine_diff_density_rms 0.004
_refine_ls_abs_structure_details 'Flack H D (1983), Acta Cryst. A39, 876-881'
_refine_ls_abs_structure_Flack 3(9)
_refine_ls_extinction_method none
_refine_ls_goodness_of_fit_ref 0.504
_refine_ls_hydrogen_treatment mixed
_refine_ls_matrix_type full
_refine_ls_number_parameters 327
_refine_ls_number_reflns 1488
_refine_ls_number_restraints 0
_refine_ls_restrained_S_all 0.504
_refine_ls_R_factor_all 0.0538
_refine_ls_R_factor_gt 0.0468
_refine_ls_shift/su_max 0.196
_refine_ls_shift/su_mean 0.010
_refine_ls_structure_factor_coef Fsqd
_refine_ls_weighting_details 'calc w=1/[\s^2^(Fo^2^)+(0.1000P)^2^+0.2593P] where P=(Fo^2^+2Fc^2^)/3'
_refine_ls_weighting_scheme calc
_refine_ls_wR_factor_gt 0.1137
_refine_ls_wR_factor_ref 0.1213
_reflns_number_gt 1302
_reflns_number_total 1488
_reflns_threshold_expression >2sigma(I)
_cod_data_source_file c3ra41924j.txt
_cod_data_source_block bbb
_cod_depositor_comments
;
The following automatic conversions were performed:

data item '_symmetry_cell_setting' value 'Orthorhombic' was changed
to 'orthorhombic' in accordance with the
/home/saulius/struct/COD-crude-data/automatic-downloads/DataCite-retrospective/RSC/depositions/lib/dictionaries/cif_core.dic
dictionary named 'cif_core.dic' version 2.4.2 last updated on
2011-04-26.

Automatic conversion script
Id: cif_fix_values 6909 2019-04-08 15:41:33Z antanas 
;
_cod_original_sg_symbol_H-M 'P2(1)2(1)2(1) '
_cod_database_code 7239095

loop_
_symmetry_equiv_pos_as_xyz
'x, y, z'
'-x+1/2, -y, z+1/2'
'-x, y+1/2, -z+1/2'
'x+1/2, -y+1/2, -z'

loop_
_atom_site_label
_atom_site_type_symbol
_atom_site_fract_x
_atom_site_fract_y
_atom_site_fract_z
_atom_site_U_iso_or_equiv
_atom_site_adp_type
_atom_site_occupancy
_atom_site_symmetry_multiplicity
_atom_site_calc_flag
_atom_site_refinement_flags
C2 C 0.2327(11) 0.5042(9) 0.5274(5) 0.116(3) Uani 1 1 d .
C15 C 0.6701(11) 0.5563(8) 0.3477(5) 0.100(3) Uani 1 1 d .
C9 C 0.7453(11) 0.4145(6) 0.3952(7) 0.108(3) Uani 1 1 d .
C16 C 0.8167(13) 0.5550(4) 0.3001(5) 0.098(3) Uani 1 1 d .
C19 C 1.0979(14) 0.5593(5) 0.2173(7) 0.129(4) Uani 1 1 d .
H19 H 1.1912 0.5630 0.1899 0.154 Uiso 1 1 calc R
C29 C 0.4527(13) 0.6395(6) 0.4000(6) 0.099(3) Uani 1 1 d .
C35 C 0.3892(10) 0.7659(7) 0.4718(5) 0.114(3) Uani 1 1 d .
H35 H 0.4595 0.7449 0.5059 0.136 Uiso 1 1 calc R
C4 C 0.4111(13) 0.5684(8) 0.4415(5) 0.103(3) Uani 1 1 d .
C13 C 0.9308(14) 0.3277(9) 0.4578(6) 0.145(4) Uani 1 1 d .
H13 H 0.9840 0.3143 0.4996 0.174 Uiso 1 1 calc R
C14 C 0.8267(14) 0.3945(7) 0.4558(5) 0.125(3) Uani 1 1 d .
H14 H 0.8111 0.4268 0.4962 0.149 Uiso 1 1 calc R
C8 C 0.6365(14) 0.4896(6) 0.3911(5) 0.103(3) Uani 1 1 d .
C22 C 0.5769(14) 0.6325(7) 0.3512(5) 0.101(3) Uani 1 1 d .
C20 C 0.9485(19) 0.5532(5) 0.1871(5) 0.127(4) Uani 1 1 d .
H20 H 0.9411 0.5501 0.1382 0.152 Uiso 1 1 calc R
C6 C 0.4406(15) 0.4222(5) 0.4783(6) 0.113(3) Uani 1 1 d .
H6 H 0.4947 0.3710 0.4750 0.136 Uiso 1 1 calc R
C31 C 0.2660(13) 0.7547(7) 0.3590(5) 0.119(3) Uani 1 1 d .
H31 H 0.2496 0.7257 0.3170 0.143 Uiso 1 1 calc R
C3 C 0.2804(15) 0.5734(5) 0.4881(6) 0.113(3) Uani 1 1 d .
H3 H 0.2245 0.6239 0.4928 0.136 Uiso 1 1 calc R
C17 C 0.9696(17) 0.5579(4) 0.3301(4) 0.113(3) Uani 1 1 d .
H17 H 0.9803 0.5587 0.3789 0.136 Uiso 1 1 calc R
C10 C 0.7692(12) 0.3677(8) 0.3356(6) 0.123(3) Uani 1 1 d .
H10 H 0.7147 0.3809 0.2941 0.148 Uiso 1 1 calc R
C7 C 0.3142(15) 0.4280(7) 0.5209(5) 0.121(3) Uani 1 1 d .
H7 H 0.2798 0.3813 0.5464 0.145 Uiso 1 1 calc R
C11 C 0.8766(17) 0.2998(8) 0.3379(6) 0.139(4) Uani 1 1 d .
H11 H 0.8927 0.2678 0.2974 0.167 Uiso 1 1 calc R
C34 C 0.3102(14) 0.8404(8) 0.4836(5) 0.127(3) Uani 1 1 d .
H34 H 0.3230 0.8682 0.5265 0.153 Uiso 1 1 calc R
C30 C 0.3663(12) 0.7212(6) 0.4100(6) 0.103(3) Uani 1 1 d .
C1 C 0.1034(15) 0.5087(7) 0.5759(6) 0.148(4) Uani 1 1 d .
H1 H 0.0553 0.5611 0.5820 0.178 Uiso 1 1 calc R
C33 C 0.2123(13) 0.8742(5) 0.4324(8) 0.130(3) Uani 1 1 d .
H33 H 0.1617 0.9257 0.4397 0.156 Uiso 1 1 calc R
C12 C 0.9576(13) 0.2795(6) 0.3975(9) 0.145(4) Uani 1 1 d .
H12 H 1.0295 0.2344 0.3983 0.174 Uiso 1 1 calc R
C32 C 0.1894(10) 0.8309(8) 0.3699(6) 0.124(3) Uani 1 1 d .
H32 H 0.1225 0.8532 0.3351 0.149 Uiso 1 1 calc R
C23 C 0.6222(11) 0.7050(7) 0.3052(6) 0.104(3) Uani 1 1 d .
C18 C 1.1059(13) 0.5597(5) 0.2884(7) 0.125(3) Uani 1 1 d .
H18 H 1.2072 0.5613 0.3099 0.149 Uiso 1 1 calc R
C21 C 0.8069(12) 0.5515(4) 0.2267(6) 0.116(3) Uani 1 1 d .
H21 H 0.7065 0.5481 0.2044 0.140 Uiso 1 1 calc R
C5 C 0.4976(14) 0.4916(8) 0.4370(5) 0.108(3) Uani 1 1 d .
O1 O 0.0452(9) 0.4477(5) 0.6126(4) 0.182(4) Uani 1 1 d .
C25 C 0.6055(14) 0.7767(9) 0.1942(5) 0.140(4) Uani 1 1 d .
H25 H 0.5676 0.7786 0.1480 0.168 Uiso 1 1 calc R
C27 C 0.7527(12) 0.8360(7) 0.2883(9) 0.146(4) Uani 1 1 d .
H27 H 0.8131 0.8803 0.3065 0.175 Uiso 1 1 calc R
C26 C 0.7000(15) 0.8401(8) 0.2194(8) 0.150(4) Uani 1 1 d .
H26 H 0.7283 0.8853 0.1908 0.180 Uiso 1 1 calc R
C24 C 0.5664(10) 0.7103(6) 0.2366(7) 0.121(3) Uani 1 1 d .
H24 H 0.5006 0.6677 0.2189 0.145 Uiso 1 1 calc R
C28 C 0.7187(12) 0.7685(8) 0.3307(5) 0.130(3) Uani 1 1 d .
H28 H 0.7604 0.7657 0.3763 0.156 Uiso 1 1 calc R

loop_
_atom_site_aniso_label
_atom_site_aniso_U_11
_atom_site_aniso_U_22
_atom_site_aniso_U_33
_atom_site_aniso_U_23
_atom_site_aniso_U_13
_atom_site_aniso_U_12
C2 0.072(6) 0.165(10) 0.110(7) -0.023(8) 0.023(5) 0.005(8)
C15 0.099(8) 0.093(8) 0.109(6) 0.005(6) 0.003(6) -0.009(7)
C9 0.115(7) 0.093(7) 0.116(7) -0.010(7) 0.009(7) 0.005(6)
C16 0.091(8) 0.082(5) 0.120(9) -0.007(5) -0.010(7) -0.007(4)
C19 0.099(9) 0.114(6) 0.173(13) -0.011(6) 0.019(7) -0.016(5)
C29 0.098(7) 0.100(9) 0.098(7) -0.001(7) -0.002(6) 0.001(7)
C35 0.114(6) 0.101(7) 0.125(9) -0.005(6) -0.003(5) 0.007(6)
C4 0.097(7) 0.123(11) 0.090(6) 0.006(7) 0.021(6) -0.028(9)
C13 0.140(8) 0.130(8) 0.164(11) 0.028(8) -0.019(7) 0.007(7)
C14 0.144(8) 0.110(7) 0.120(9) 0.000(5) -0.023(7) 0.012(7)
C8 0.106(8) 0.103(9) 0.100(6) -0.009(7) -0.008(7) -0.004(8)
C22 0.103(7) 0.100(9) 0.101(7) 0.003(7) -0.006(6) -0.001(7)
C20 0.152(9) 0.105(6) 0.124(7) -0.008(5) 0.051(10) -0.010(6)
C6 0.137(9) 0.081(7) 0.122(6) 0.014(6) -0.010(7) -0.002(6)
C31 0.125(6) 0.104(8) 0.128(8) -0.002(6) 0.000(7) 0.014(6)
C3 0.123(9) 0.102(7) 0.115(7) 0.013(6) -0.015(7) -0.021(7)
C17 0.123(8) 0.109(6) 0.107(6) -0.007(4) 0.017(8) 0.003(5)
C10 0.118(7) 0.108(7) 0.144(10) 0.009(8) 0.007(6) 0.012(6)
C7 0.094(6) 0.150(10) 0.118(7) -0.021(6) 0.018(6) 0.002(7)
C11 0.167(10) 0.122(9) 0.129(9) -0.006(6) -0.003(8) -0.005(8)
C34 0.136(7) 0.130(9) 0.116(8) -0.003(7) 0.002(7) -0.010(7)
C30 0.104(6) 0.098(7) 0.106(7) -0.005(7) 0.002(6) -0.002(6)
C1 0.144(10) 0.146(9) 0.155(9) 0.002(7) -0.015(8) 0.016(7)
C33 0.143(9) 0.106(7) 0.141(8) -0.012(8) 0.029(8) 0.000(6)
C12 0.146(8) 0.111(7) 0.177(9) 0.001(9) 0.019(9) 0.017(6)
C32 0.122(7) 0.119(8) 0.132(9) 0.013(6) 0.000(6) 0.015(7)
C23 0.106(6) 0.107(8) 0.099(8) 0.002(7) 0.007(5) 0.008(6)
C18 0.127(9) 0.119(6) 0.128(8) -0.005(6) 0.003(8) 0.003(5)
C21 0.134(10) 0.110(6) 0.105(8) -0.007(5) -0.018(7) -0.005(5)
C5 0.111(8) 0.095(9) 0.117(7) -0.017(8) -0.008(7) 0.012(9)
O1 0.155(6) 0.218(7) 0.174(6) 0.049(5) 0.006(4) -0.013(5)
C25 0.153(9) 0.149(8) 0.119(7) 0.033(9) 0.015(7) 0.010(7)
C27 0.135(8) 0.117(9) 0.185(11) 0.011(8) -0.005(8) -0.001(7)
C26 0.139(9) 0.130(9) 0.181(13) 0.035(8) 0.020(8) 0.008(8)
C24 0.125(7) 0.129(8) 0.108(8) 0.000(6) -0.002(6) 0.009(6)
C28 0.147(8) 0.099(6) 0.144(8) 0.014(8) -0.017(7) -0.016(6)

loop_
_atom_type_symbol
_atom_type_description
_atom_type_scat_dispersion_real
_atom_type_scat_dispersion_imag
_atom_type_scat_source
C C 0.0033 0.0016 'International Tables Vol C Tables 4.2.6.8 and 6.1.1.4'
H H 0.0000 0.0000 'International Tables Vol C Tables 4.2.6.8 and 6.1.1.4'
O O 0.0106 0.0060 'International Tables Vol C Tables 4.2.6.8 and 6.1.1.4'

loop_
_geom_angle_atom_site_label_1
_geom_angle_atom_site_label_2
_geom_angle_atom_site_label_3
_geom_angle
C3 C2 C7 120.5(8)
C3 C2 C1 121.7(13)
C7 C2 C1 117.8(12)
C8 C15 C22 121.2(8)
C8 C15 C16 120.7(10)
C22 C15 C16 117.9(10)
C10 C9 C14 119.8(9)
C10 C9 C8 118.6(11)
C14 C9 C8 121.6(11)
C17 C16 C21 117.6(8)
C17 C16 C15 119.0(9)
C21 C16 C15 123.4(10)
C18 C19 C20 117.7(9)
C18 C19 H19 121.2
C20 C19 H19 121.2
C22 C29 C4 119.0(9)
C22 C29 C30 120.5(10)
C4 C29 C30 120.5(11)
C34 C35 C30 121.2(8)
C34 C35 H35 119.4
C30 C35 H35 119.4
C3 C4 C5 118.5(10)
C3 C4 C29 119.4(13)
C5 C4 C29 122.1(10)
C14 C13 C12 120.3(9)
C14 C13 H13 119.8
C12 C13 H13 119.8
C13 C14 C9 120.8(8)
C13 C14 H14 119.6
C9 C14 H14 119.6
C15 C8 C5 120.4(9)
C15 C8 C9 121.9(11)
C5 C8 C9 117.6(11)
C29 C22 C15 119.6(8)
C29 C22 C23 120.9(10)
C15 C22 C23 119.4(11)
C19 C20 C21 122.4(8)
C19 C20 H20 118.8
C21 C20 H20 118.8
C7 C6 C5 122.6(8)
C7 C6 H6 118.7
C5 C6 H6 118.7
C30 C31 C32 120.5(8)
C30 C31 H31 119.7
C32 C31 H31 119.7
C2 C3 C4 120.9(9)
C2 C3 H3 119.6
C4 C3 H3 119.6
C18 C17 C16 120.6(7)
C18 C17 H17 119.7
C16 C17 H17 119.7
C9 C10 C11 119.2(9)
C9 C10 H10 120.4
C11 C10 H10 120.4
C6 C7 C2 119.7(9)
C6 C7 H7 120.1
C2 C7 H7 120.2
C12 C11 C10 121.5(9)
C12 C11 H11 119.2
C10 C11 H11 119.2
C33 C34 C35 120.1(8)
C33 C34 H34 119.9
C35 C34 H34 119.9
C31 C30 C35 118.5(8)
C31 C30 C29 122.2(9)
C35 C30 C29 119.3(11)
O1 C1 C2 126.6(10)
O1 C1 H1 116.7
C2 C1 H1 116.7
C34 C33 C32 119.5(8)
C34 C33 H33 120.3
C32 C33 H33 120.3
C11 C12 C13 118.4(9)
C11 C12 H12 120.8
C13 C12 H12 120.8
C31 C32 C33 120.1(8)
C31 C32 H32 120.0
C33 C32 H32 120.0
C28 C23 C24 118.7(8)
C28 C23 C22 120.4(10)
C24 C23 C22 120.9(10)
C19 C18 C17 122.3(9)
C19 C18 H18 118.8
C17 C18 H18 118.8
C20 C21 C16 119.3(8)
C20 C21 H21 120.3
C16 C21 H21 120.3
C4 C5 C6 117.8(10)
C4 C5 C8 117.2(10)
C6 C5 C8 125.0(12)
C26 C25 C24 120.1(9)
C26 C25 H25 119.9
C24 C25 H25 119.9
C28 C27 C26 122.0(10)
C28 C27 H27 119.0
C26 C27 H27 119.0
C25 C26 C27 118.5(10)
C25 C26 H26 120.7
C27 C26 H26 120.7
C25 C24 C23 121.5(9)
C25 C24 H24 119.3
C23 C24 H24 119.3
C27 C28 C23 119.1(9)
C27 C28 H28 120.4
C23 C28 H28 120.4

loop_
_geom_bond_atom_site_label_1
_geom_bond_atom_site_label_2
_geom_bond_distance
C2 C3 1.385(11)
C2 C7 1.392(11)
C2 C1 1.409(12)
C15 C8 1.370(9)
C15 C22 1.437(10)
C15 C16 1.507(10)
C9 C10 1.366(10)
C9 C14 1.368(10)
C9 C8 1.495(11)
C16 C17 1.383(10)
C16 C21 1.395(9)
C19 C18 1.348(10)
C19 C20 1.361(11)
C19 H19 0.9300
C29 C22 1.384(9)
C29 C4 1.420(10)
C29 C30 1.494(11)
C35 C34 1.371(10)
C35 C30 1.382(10)
C35 H35 0.9300
C4 C3 1.395(11)
C4 C5 1.415(10)
C13 C14 1.366(11)
C13 C12 1.393(11)
C13 H13 0.9300
C14 H14 0.9300
C8 C5 1.439(10)
C22 C23 1.492(10)
C20 C21 1.387(11)
C20 H20 0.9300
C6 C7 1.321(10)
C6 C5 1.432(11)
C6 H6 0.9300
C31 C30 1.378(10)
C31 C32 1.382(10)
C31 H31 0.9300
C3 H3 0.9300
C17 C18 1.374(10)
C17 H17 0.9300
C10 C11 1.397(11)
C10 H10 0.9300
C7 H7 0.9300
C11 C12 1.352(11)
C11 H11 0.9300
C34 C33 1.371(10)
C34 H34 0.9300
C1 O1 1.286(11)
C1 H1 0.9300
C33 C32 1.383(10)
C33 H33 0.9300
C12 H12 0.9300
C32 H32 0.9300
C23 C28 1.374(10)
C23 C24 1.381(10)
C18 H18 0.9300
C21 H21 0.9300
C25 C26 1.361(12)
C25 C24 1.364(11)
C25 H25 0.9300
C27 C28 1.371(11)
C27 C26 1.376(11)
C27 H27 0.9300
C26 H26 0.9300
C24 H24 0.9300
C28 H28 0.9300
